data_7050020
loop_
_publ_author_name
'Jordi G\'omez-Segura'
'Elsa Lhotel'
'Carley Paulsen'
'Dominique Luneau'
'Klaus Wurst'
'Jaume Veciana'
'Daniel Ruiz-Molina'
'Philippe Gerbier'

_publ_section_title
;
 Trihaloacetic acids: an investigation of steric and inductive ligand
 effects on the synthesis of [Mn12O12(O2CCX3)16(H2O)4] single-molecule
 magnets
;
_journal_issue 3
_journal_name_full 'New Journal of Chemistry'
_journal_page_first 499
_journal_paper_doi 10.1039/b411371c
_journal_volume 29
_journal_year 2005
_chemical_formula_sum 'C28 H26 Br30 Mn6 O27'
_chemical_formula_weight 3521.43
_chemical_name_systematic
;
?
;
_space_group_IT_number 2
_symmetry_cell_setting triclinic
_symmetry_space_group_name_Hall '-P 1'
_symmetry_space_group_name_H-M 'P -1'
_atom_sites_solution_hydrogens geom
_atom_sites_solution_primary direct
_atom_sites_solution_secondary difmap
_audit_creation_method SHELXL-97
_cell_angle_alpha 102.610(2)
_cell_angle_beta 92.898(2)
_cell_angle_gamma 113.902(2)
_cell_formula_units_Z 2
_cell_length_a 13.8846(5)
_cell_length_b 14.8256(4)
_cell_length_c 21.8859(7)
_cell_measurement_reflns_used 23717
_cell_measurement_temperature 293(2)
_cell_measurement_theta_max 21.5
_cell_measurement_theta_min 1.0
_cell_volume 3970.4(2)
_computing_data_collection 'Kappa CCD'
_computing_data_reduction 'DENZO and SCALEPACK'
_computing_structure_refinement 'SHELXL-97 (Sheldrick, 1997)'
_computing_structure_solution 'SHELXS-97 (Sheldrick, 1990)'
_diffrn_ambient_temperature 293(2)
_diffrn_measured_fraction_theta_full 0.992
_diffrn_measured_fraction_theta_max 0.992
_diffrn_measurement_device_type 'Kappa CCD'
_diffrn_measurement_method 'phi- and omega-scans'
_diffrn_radiation_monochromator graphite
_diffrn_radiation_source 'fine-focus sealed tube'
_diffrn_radiation_type MoK\a
_diffrn_radiation_wavelength 0.71073
_diffrn_reflns_av_R_equivalents 0.0572
_diffrn_reflns_av_sigmaI/netI 0.0630
_diffrn_reflns_limit_h_max 13
_diffrn_reflns_limit_h_min 0
_diffrn_reflns_limit_k_max 13
_diffrn_reflns_limit_k_min -14
_diffrn_reflns_limit_l_max 21
_diffrn_reflns_limit_l_min -22
_diffrn_reflns_number 15953
_diffrn_reflns_theta_full 21.00
_diffrn_reflns_theta_max 21.00
_diffrn_reflns_theta_min 1.56
_diffrn_standards_decay_% 0
_exptl_absorpt_coefficient_mu 16.086
_exptl_absorpt_correction_type none
_exptl_crystal_colour red
_exptl_crystal_density_diffrn 2.946
_exptl_crystal_density_method 'not measured'
_exptl_crystal_description prism
_exptl_crystal_F_000 3220
_exptl_crystal_size_max 0.35
_exptl_crystal_size_mid 0.25
_exptl_crystal_size_min 0.2
_refine_diff_density_max 1.536
_refine_diff_density_min -1.254
_refine_diff_density_rms 0.183
_refine_ls_extinction_method none
_refine_ls_goodness_of_fit_ref 1.036
_refine_ls_hydrogen_treatment riding
_refine_ls_matrix_type full
_refine_ls_number_parameters 937
_refine_ls_number_reflns 8447
_refine_ls_number_restraints 0
_refine_ls_restrained_S_all 1.036
_refine_ls_R_factor_all 0.0917
_refine_ls_R_factor_gt 0.0650
_refine_ls_shift/su_max 0.027
_refine_ls_shift/su_mean 0.001
_refine_ls_structure_factor_coef Fsqd
_refine_ls_weighting_details 'calc w=1/[\s^2^(Fo^2^)+(0.0982P)^2^+40.9071P] where P=(Fo^2^+2Fc^2^)/3'
_refine_ls_weighting_scheme calc
_refine_ls_wR_factor_gt 0.1662
_refine_ls_wR_factor_ref 0.1802
_reflns_number_gt 6240
_reflns_number_total 8447
_reflns_threshold_expression >2sigma(I)
_cod_data_source_file b411371c.txt
_cod_data_source_block 5
_cod_original_sg_symbol_H-M P-1
_cod_database_code 7050020

loop_
_symmetry_equiv_pos_as_xyz
'x, y, z'
'-x, -y, -z'

loop_
_atom_site_label
_atom_site_type_symbol
_atom_site_fract_x
_atom_site_fract_y
_atom_site_fract_z
_atom_site_U_iso_or_equiv
_atom_site_adp_type
_atom_site_occupancy
_atom_site_symmetry_multiplicity
_atom_site_calc_flag
_atom_site_refinement_flags
_atom_site_disorder_assembly
_atom_site_disorder_group
Mn1 Mn 0.84545(15) 0.74395(15) 0.22142(9) 0.0247(5) Uani 1 1 d . . .
Mn2 Mn 0.59735(17) 0.55533(16) 0.14153(10) 0.0326(6) Uani 1 1 d . . .
Mn3 Mn 0.75839(17) 0.55926(16) 0.28935(10) 0.0314(5) Uani 1 1 d . . .
Mn4 Mn 0.65846(15) 0.73887(15) 0.26669(9) 0.0254(5) Uani 1 1 d . . .
Mn5 Mn 0.86024(17) 0.92634(15) 0.35824(10) 0.0305(5) Uani 1 1 d . . .
Mn6 Mn 0.80592(17) 0.92889(16) 0.18671(10) 0.0347(6) Uani 1 1 d . . .
O1 O 0.7120(7) 0.6452(6) 0.2281(4) 0.025(2) Uani 1 1 d . . .
O2 O 0.7928(6) 0.8377(6) 0.2590(4) 0.0195(19) Uani 1 1 d . . .
O3 O 0.8021(8) 0.7718(7) 0.1293(4) 0.036(2) Uani 1 1 d . . .
O4 O 0.6926(8) 0.6117(8) 0.0745(5) 0.044(3) Uani 1 1 d . . .
O5 O 0.8898(8) 0.6453(7) 0.1697(4) 0.034(2) Uani 1 1 d . . .
O6 O 0.8482(8) 0.5185(7) 0.2195(5) 0.039(3) Uani 1 1 d . . .
O7 O 0.9066(7) 0.7163(7) 0.3086(4) 0.033(2) Uani 1 1 d . . .
O8 O 0.9785(8) 0.8737(9) 0.3743(5) 0.045(3) Uani 1 1 d . . .
O9 O 0.9920(7) 0.8460(8) 0.2273(5) 0.040(3) Uani 1 1 d . . .
O10 O 0.9736(8) 0.9717(7) 0.1944(5) 0.042(3) Uani 1 1 d . . .
O11 O 0.6018(8) 0.4134(8) 0.1392(5) 0.044(3) Uani 1 1 d . . .
O12 O 0.6247(8) 0.4248(7) 0.2418(5) 0.046(3) Uani 1 1 d . . .
O13 O 0.5723(7) 0.7098(7) 0.1702(4) 0.034(2) Uani 1 1 d . . .
O14 O 0.6401(8) 0.8681(8) 0.1576(5) 0.045(3) Uani 1 1 d . . .
O15 O 0.5985(7) 0.8359(7) 0.2968(5) 0.034(2) Uani 1 1 d . . .
O16 O 0.7285(8) 0.9646(7) 0.3696(5) 0.040(3) Uani 1 1 d . . .
O17 O 0.7326(7) 0.7705(7) 0.3680(4) 0.035(2) Uani 1 1 d . . .
O18 O 0.7075(8) 0.6164(8) 0.3740(5) 0.038(2) Uani 1 1 d . . .
O19 O 0.5285(7) 0.6341(7) 0.2845(4) 0.030(2) Uani 1 1 d . . .
O20 O 0.4681(7) 0.5109(7) 0.1950(5) 0.037(2) Uani 1 1 d . . .
O21 O 0.8403(8) 1.0681(8) 0.2525(5) 0.047(3) Uani 1 1 d . . .
O22 O 0.9422(8) 1.0651(7) 0.3346(5) 0.041(3) Uani 1 1 d . . .
O23 O 0.4696(9) 0.4744(9) 0.0606(5) 0.065(4) Uani 1 1 d . . .
O24 O 0.8155(10) 0.4801(9) 0.3433(5) 0.055(3) Uani 1 1 d . . .
O25 O 0.9260(10) 1.0234(10) 0.4559(5) 0.065(4) Uani 1 1 d . . .
O26 O 0.8239(10) 1.0086(8) 0.1114(5) 0.056(3) Uani 1 1 d . . .
C1 C 0.7651(12) 0.6985(14) 0.0804(8) 0.041(4) Uani 1 1 d . A .
C2 C 0.8179(13) 0.7164(12) 0.0203(7) 0.050(4) Uani 1 1 d . . .
C3 C 0.8904(11) 0.5646(11) 0.1788(7) 0.031(4) Uani 1 1 d . B .
C4 C 0.9474(13) 0.5145(12) 0.1318(7) 0.042(4) Uani 1 1 d . . .
C5 C 0.9736(12) 0.7889(13) 0.3510(7) 0.038(4) Uani 1 1 d . C .
C6 C 1.0633(14) 0.7680(14) 0.3838(8) 0.063(6) Uani 1 1 d . . .
C7 C 1.0245(12) 0.9321(12) 0.2120(7) 0.038(4) Uani 1 1 d . D .
C8 C 1.1460(14) 0.9834(13) 0.2167(10) 0.065(6) Uani 1 1 d . . .
C9 C 0.5989(12) 0.3767(11) 0.1857(9) 0.041(4) Uani 1 1 d . E .
C10 C 0.5617(15) 0.2591(12) 0.1730(9) 0.062(5) Uani 1 1 d . . .
C11 C 0.5678(12) 0.7834(13) 0.1527(7) 0.037(4) Uani 1 1 d . F .
C12 C 0.4540(14) 0.7637(12) 0.1218(7) 0.048(4) Uani 1 1 d . . .
C13 C 0.6351(12) 0.9172(12) 0.3402(8) 0.034(4) Uani 1 1 d . G .
C14 C 0.5574(13) 0.9647(12) 0.3572(8) 0.047(4) Uani 1 1 d . . .
C15 C 0.7090(12) 0.6992(14) 0.3951(7) 0.039(4) Uani 1 1 d . H .
C16 C 0.6765(14) 0.7240(13) 0.4604(7) 0.052(5) Uani 1 1 d . . .
C17 C 0.4601(11) 0.5478(11) 0.2495(8) 0.033(4) Uani 1 1 d . I .
C18 C 0.3637(12) 0.4927(13) 0.2776(7) 0.047(4) Uani 1 1 d . . .
C19 C 0.9074(12) 1.1066(12) 0.3026(8) 0.042(4) Uani 1 1 d . J .
C20 C 0.9512(13) 1.2267(12) 0.3310(8) 0.049(4) Uani 1 1 d . . .
C21 C 0.754(2) 1.055(2) 0.1007(11) 0.099(8) Uani 1 1 d . . .
H21A H 0.7948 1.1290 0.1140 0.119 Uiso 1 1 calc . . .
H21B H 0.6993 1.0374 0.1275 0.119 Uiso 1 1 calc . . .
C22 C 0.702(3) 1.028(3) 0.0361(13) 0.180(19) Uani 1 1 d . . .
H22A H 0.6565 1.0619 0.0340 0.269 Uiso 1 1 calc . . .
H22B H 0.6602 0.9552 0.0223 0.269 Uiso 1 1 calc . . .
H22C H 0.7550 1.0483 0.0092 0.269 Uiso 1 1 calc . . .
C23 C 0.9254(19) 1.0514(17) 0.0831(10) 0.086(7) Uani 1 1 d . . .
H23A H 0.9602 1.0059 0.0808 0.103 Uiso 1 1 calc . . .
H23B H 0.9070 1.0534 0.0402 0.103 Uiso 1 1 calc . . .
C24 C 1.001(2) 1.1552(19) 0.1202(12) 0.105(9) Uani 1 1 d . . .
H24A H 1.0634 1.1787 0.1004 0.158 Uiso 1 1 calc . . .
H24B H 1.0209 1.1535 0.1625 0.158 Uiso 1 1 calc . . .
H24C H 0.9675 1.2010 0.1220 0.158 Uiso 1 1 calc . . .
O27 O 0.7369(19) 0.4087(16) 0.4434(10) 0.121(6) Uani 1 1 d . . .
C25 C 0.636(4) 0.340(3) 0.440(3) 0.20(2) Uani 1 1 d . . .
H25A H 0.6378 0.2792 0.4482 0.240 Uiso 1 1 calc . . .
H25B H 0.6060 0.3682 0.4746 0.240 Uiso 1 1 calc . . .
C26 C 0.569(3) 0.312(4) 0.387(2) 0.170(19) Uani 1 1 d . . .
H26A H 0.4996 0.2642 0.3913 0.255 Uiso 1 1 calc . . .
H26B H 0.5945 0.2811 0.3525 0.255 Uiso 1 1 calc . . .
H26C H 0.5636 0.3713 0.3787 0.255 Uiso 1 1 calc . . .
C27 C 0.803(5) 0.439(6) 0.525(2) 0.27(4) Uani 1 1 d . . .
H27A H 0.7883 0.4880 0.5558 0.327 Uiso 1 1 calc . . .
H27B H 0.7929 0.3791 0.5405 0.327 Uiso 1 1 calc . . .
C28 C 0.872(10) 0.469(7) 0.509(3) 0.43(8) Uani 1 1 d . . .
H28A H 0.9301 0.4966 0.5429 0.638 Uiso 1 1 calc . . .
H28B H 0.8720 0.5217 0.4901 0.638 Uiso 1 1 calc . . .
H28C H 0.8784 0.4162 0.4772 0.638 Uiso 1 1 calc . . .
Br1 Br 0.96738(16) 0.80690(17) 0.04260(10) 0.0768(6) Uani 1 1 d . A 1
Br2 Br 0.80512(17) 0.59281(16) -0.03876(9) 0.0713(6) Uani 1 1 d . A 1
Br3 Br 0.74088(19) 0.77617(17) -0.02128(10) 0.0756(6) Uani 1 1 d . A 1
Br4 Br 1.0372(4) 0.4721(5) 0.1781(3) 0.0740(14) Uani 0.80 1 d P B 1
Br5 Br 1.0337(6) 0.6015(5) 0.0865(3) 0.0704(18) Uani 0.80 1 d P B 1
Br6 Br 0.8337(2) 0.4002(2) 0.07239(12) 0.1126(10) Uani 1 1 d . B 1
Br7 Br 1.19035(17) 0.8902(2) 0.41929(13) 0.1099(10) Uani 1 1 d . C 1
Br8 Br 0.9980(4) 0.7126(3) 0.45289(16) 0.0949(12) Uani 0.85 1 d P C 1
Br9 Br 1.0962(2) 0.6728(2) 0.32472(13) 0.1183(12) Uani 1 1 d . C 1
Br10 Br 1.1995(6) 1.0964(6) 0.2863(3) 0.134(3) Uani 0.75 1 d P D 1
Br11 Br 1.1802(4) 1.0293(5) 0.1396(2) 0.155(3) Uani 0.75 1 d P D 1
Br12 Br 1.2176(4) 0.9027(5) 0.2204(5) 0.165(4) Uani 0.75 1 d P D 1
Br13 Br 0.4451(6) 0.2097(5) 0.2242(3) 0.0848(16) Uani 0.70 1 d P E 1
Br14 Br 0.5100(6) 0.1845(5) 0.0890(3) 0.106(2) Uani 0.70 1 d P E 1
Br15 Br 0.6781(2) 0.23718(17) 0.20840(12) 0.0846(7) Uani 1 1 d . E 1
Br16 Br 0.4345(2) 0.6825(2) 0.03599(11) 0.1024(9) Uani 1 1 d . F 1
Br17 Br 0.4447(2) 0.8879(2) 0.11659(14) 0.1000(9) Uani 1 1 d . F 1
Br18 Br 0.34668(18) 0.6907(3) 0.16543(14) 0.1112(10) Uani 1 1 d . F 1
Br19 Br 0.5592(2) 1.04088(18) 0.29555(11) 0.0850(7) Uani 1 1 d . G 1
Br20 Br 0.41643(17) 0.86377(18) 0.35317(15) 0.0967(8) Uani 1 1 d . G 1
Br21 Br 0.60203(18) 1.05675(17) 0.44133(9) 0.0754(6) Uani 1 1 d . G 1
Br22 Br 0.7948(5) 0.8353(4) 0.5179(2) 0.0965(17) Uani 0.75 1 d P H 1
Br23 Br 0.5600(4) 0.7638(4) 0.4506(2) 0.0903(15) Uani 0.75 1 d P H 1
Br24 Br 0.6272(2) 0.60988(17) 0.49658(10) 0.0875(8) Uani 1 1 d . H 1
Br25 Br 0.25709(17) 0.37692(17) 0.21358(11) 0.0881(8) Uani 1 1 d . I 1
Br26 Br 0.40643(18) 0.4461(2) 0.34314(12) 0.0891(8) Uani 1 1 d . I 1
Br27 Br 0.29660(17) 0.58067(16) 0.30965(12) 0.0780(7) Uani 1 1 d . I 1
Br28 Br 0.9525(3) 1.2993(3) 0.26725(18) 0.0758(11) Uani 0.80 1 d P J 1
Br29 Br 1.0907(3) 1.2847(2) 0.37840(19) 0.0808(10) Uani 0.80 1 d P J 1
Br30 Br 0.8514(4) 1.2462(4) 0.3851(2) 0.0804(13) Uani 0.80 1 d P J 1
Br4A Br 0.985(2) 0.429(2) 0.1703(16) 0.112(10) Uani 0.20 1 d P B 2
Br5A Br 1.054(2) 0.617(3) 0.1067(16) 0.114(13) Uani 0.20 1 d P B 2
Br8A Br 1.037(3) 0.696(4) 0.431(2) 0.22(2) Uani 0.15 1 d P C 2
Br0B Br 1.1903(18) 1.1214(14) 0.2598(14) 0.189(15) Uani 0.25 1 d P D 2
Br1B Br 1.1938(17) 0.952(3) 0.1549(17) 0.40(3) Uani 0.25 1 d P D 2
Br2B Br 1.2208(15) 0.947(3) 0.278(2) 0.34(3) Uani 0.25 1 d P D 2
Br3B Br 0.4384(17) 0.2027(15) 0.1899(8) 0.126(6) Uani 0.30 1 d P E 2
Br4B Br 0.5613(13) 0.2037(13) 0.0772(9) 0.104(5) Uani 0.30 1 d P E 2
Br2C Br 0.8219(19) 0.7955(17) 0.5169(9) 0.150(9) Uani 0.25 1 d P H 2
Br3C Br 0.6135(11) 0.8114(9) 0.4776(6) 0.071(3) Uani 0.25 1 d P H 2
Br8C Br 0.880(3) 1.2756(16) 0.2782(13) 0.218(17) Uani 0.20 1 d P J 2
Br9C Br 1.0994(13) 1.2841(10) 0.3377(8) 0.099(6) Uani 0.20 1 d P J 2
Br0D Br 0.9011(18) 1.2428(16) 0.4075(11) 0.110(7) Uani 0.20 1 d P J 2

loop_
_atom_site_aniso_label
_atom_site_aniso_U_11
_atom_site_aniso_U_22
_atom_site_aniso_U_33
_atom_site_aniso_U_23
_atom_site_aniso_U_13
_atom_site_aniso_U_12
Mn1 0.0168(11) 0.0295(11) 0.0292(11) 0.0096(9) 0.0078(9) 0.0099(9)
Mn2 0.0246(12) 0.0364(12) 0.0296(12) 0.0084(10) 0.0044(10) 0.0059(10)
Mn3 0.0325(13) 0.0334(12) 0.0357(12) 0.0136(10) 0.0117(10) 0.0183(10)
Mn4 0.0166(11) 0.0304(11) 0.0315(12) 0.0114(9) 0.0055(9) 0.0105(9)
Mn5 0.0250(12) 0.0330(12) 0.0337(12) 0.0069(10) 0.0023(10) 0.0137(10)
Mn6 0.0301(13) 0.0356(13) 0.0383(13) 0.0149(10) 0.0039(10) 0.0114(10)
O1 0.018(5) 0.030(5) 0.029(5) 0.005(4) 0.009(4) 0.012(4)
O2 0.020(5) 0.023(5) 0.022(5) 0.009(4) 0.006(4) 0.013(4)
O3 0.043(6) 0.039(6) 0.019(5) 0.003(5) -0.004(5) 0.012(5)
O4 0.034(6) 0.049(7) 0.040(6) 0.016(5) 0.011(5) 0.006(6)
O5 0.043(6) 0.042(6) 0.030(5) 0.014(5) 0.016(5) 0.026(5)
O6 0.047(7) 0.029(5) 0.054(7) 0.016(5) 0.027(6) 0.024(5)
O7 0.026(6) 0.042(6) 0.032(5) 0.009(5) 0.003(5) 0.018(5)
O8 0.027(6) 0.058(7) 0.051(7) 0.002(6) -0.006(5) 0.027(6)
O9 0.012(5) 0.053(7) 0.051(6) 0.011(5) 0.010(5) 0.009(5)
O10 0.031(6) 0.035(6) 0.059(7) 0.018(5) 0.003(5) 0.010(5)
O11 0.051(7) 0.047(6) 0.045(6) 0.014(6) 0.012(5) 0.031(6)
O12 0.041(7) 0.028(6) 0.055(8) 0.010(6) 0.001(6) 0.003(5)
O13 0.029(6) 0.042(6) 0.034(6) 0.014(5) 0.004(4) 0.016(5)
O14 0.022(6) 0.056(7) 0.053(7) 0.023(6) -0.011(5) 0.010(6)
O15 0.026(6) 0.036(6) 0.049(6) 0.016(6) 0.020(5) 0.020(5)
O16 0.033(7) 0.033(6) 0.053(6) 0.010(5) 0.001(5) 0.015(5)
O17 0.024(6) 0.047(6) 0.030(5) 0.008(5) 0.005(4) 0.014(5)
O18 0.044(7) 0.039(6) 0.046(6) 0.014(5) 0.018(5) 0.029(5)
O19 0.019(5) 0.040(6) 0.035(5) 0.015(5) 0.016(4) 0.012(5)
O20 0.030(6) 0.036(6) 0.039(6) 0.008(5) 0.013(5) 0.007(5)
O21 0.040(7) 0.045(6) 0.052(7) 0.011(6) 0.005(6) 0.016(5)
O22 0.041(7) 0.030(6) 0.053(7) 0.016(5) 0.009(5) 0.013(5)
O23 0.044(7) 0.075(8) 0.047(7) 0.003(6) -0.018(6) 0.005(6)
O24 0.068(8) 0.067(7) 0.055(7) 0.031(6) 0.020(6) 0.046(7)
O25 0.064(8) 0.092(9) 0.038(6) -0.017(6) -0.013(6) 0.051(7)
O26 0.075(9) 0.051(7) 0.053(7) 0.025(6) 0.026(6) 0.033(7)
C1 0.023(9) 0.056(12) 0.058(12) 0.039(10) 0.016(8) 0.018(9)
C2 0.047(11) 0.050(10) 0.041(9) 0.025(8) 0.006(8) 0.003(8)
C3 0.015(8) 0.031(9) 0.035(9) 0.006(7) 0.004(7) -0.002(7)
C4 0.054(11) 0.057(10) 0.035(9) 0.016(8) 0.020(8) 0.041(9)
C5 0.030(10) 0.051(11) 0.043(10) 0.016(9) 0.013(8) 0.024(9)
C6 0.057(12) 0.078(12) 0.056(11) -0.023(10) -0.024(9) 0.054(11)
C7 0.025(9) 0.041(10) 0.046(10) 0.023(8) 0.021(7) 0.005(8)
C8 0.039(11) 0.059(11) 0.103(15) 0.037(11) 0.050(11) 0.013(9)
C9 0.027(9) 0.025(9) 0.060(12) 0.005(9) 0.002(8) 0.004(7)
C10 0.062(13) 0.033(9) 0.077(13) 0.010(9) -0.013(10) 0.012(9)
C11 0.019(9) 0.042(10) 0.038(9) 0.001(8) -0.015(7) 0.008(9)
C12 0.059(12) 0.058(11) 0.035(9) 0.018(8) 0.003(8) 0.031(9)
C13 0.036(11) 0.039(10) 0.051(10) 0.027(9) 0.019(9) 0.031(9)
C14 0.047(11) 0.049(10) 0.053(10) 0.017(8) 0.020(8) 0.025(9)
C15 0.034(10) 0.056(11) 0.038(9) 0.026(9) 0.011(7) 0.023(8)
C16 0.064(12) 0.069(11) 0.040(10) 0.021(9) 0.035(9) 0.037(10)
C17 0.018(9) 0.026(9) 0.061(11) 0.008(8) 0.005(8) 0.017(8)
C18 0.024(9) 0.064(11) 0.050(10) 0.012(9) 0.009(8) 0.015(8)
C19 0.022(9) 0.043(10) 0.055(11) 0.010(9) 0.008(9) 0.010(8)
C20 0.044(11) 0.042(10) 0.054(10) 0.012(8) 0.016(8) 0.013(8)
C21 0.15(2) 0.14(2) 0.078(16) 0.055(15) 0.042(16) 0.11(2)
C22 0.25(4) 0.32(5) 0.078(19) 0.02(2) -0.01(2) 0.24(4)
C23 0.090(17) 0.080(15) 0.068(13) 0.031(12) 0.013(12) 0.011(13)
C24 0.088(18) 0.094(17) 0.094(17) 0.032(14) -0.007(14) -0.002(14)
O27 0.141(18) 0.118(15) 0.151(18) 0.070(14) 0.079(15) 0.078(14)
C25 0.20(5) 0.11(3) 0.35(8) 0.12(4) 0.13(5) 0.08(3)
C26 0.14(3) 0.21(4) 0.16(3) 0.03(3) -0.02(3) 0.09(3)
C27 0.23(6) 0.35(8) 0.12(4) -0.04(4) 0.11(4) 0.05(5)
C28 1.0(3) 0.48(12) 0.11(4) 0.13(6) 0.26(9) 0.55(17)
Br1 0.0517(13) 0.0913(15) 0.0675(13) 0.0257(11) 0.0176(10) 0.0077(11)
Br2 0.0754(14) 0.0824(14) 0.0554(11) 0.0066(10) 0.0211(10) 0.0374(12)
Br3 0.0928(16) 0.0871(14) 0.0652(13) 0.0385(11) 0.0157(11) 0.0465(13)
Br4 0.092(4) 0.111(4) 0.074(2) 0.043(2) 0.037(2) 0.085(3)
Br5 0.088(4) 0.087(3) 0.072(3) 0.044(3) 0.050(2) 0.055(3)
Br6 0.0762(17) 0.113(2) 0.0915(17) -0.0448(15) 0.0149(13) 0.0202(15)
Br7 0.0419(13) 0.138(2) 0.1149(19) -0.0443(16) -0.0239(12) 0.0475(14)
Br8 0.141(4) 0.117(2) 0.0628(18) 0.0344(17) 0.008(2) 0.086(3)
Br9 0.101(2) 0.146(2) 0.1105(19) -0.0537(17) -0.0326(16) 0.1042(19)
Br10 0.048(3) 0.150(7) 0.104(3) -0.056(3) 0.007(2) -0.009(3)
Br11 0.049(2) 0.258(7) 0.082(3) 0.083(4) 0.017(2) -0.031(3)
Br12 0.044(3) 0.124(4) 0.354(12) 0.077(6) 0.067(6) 0.051(3)
Br13 0.061(2) 0.058(2) 0.114(4) 0.035(3) 0.024(3) -0.0039(18)
Br14 0.156(7) 0.056(3) 0.067(3) 0.000(2) -0.031(4) 0.020(4)
Br15 0.0988(18) 0.0720(14) 0.1008(17) 0.0236(12) 0.0097(14) 0.0542(13)
Br16 0.0970(19) 0.129(2) 0.0633(14) -0.0042(14) -0.0311(13) 0.0499(16)
Br17 0.0840(17) 0.1067(18) 0.137(2) 0.0388(16) -0.0080(15) 0.0677(15)
Br18 0.0422(13) 0.185(3) 0.138(2) 0.097(2) 0.0351(14) 0.0493(16)
Br19 0.119(2) 0.0956(16) 0.0838(15) 0.0401(13) 0.0170(13) 0.0798(15)
Br20 0.0404(12) 0.0845(15) 0.169(2) 0.0251(16) 0.0363(14) 0.0322(11)
Br21 0.0901(16) 0.0920(15) 0.0629(12) 0.0059(11) 0.0247(11) 0.0630(13)
Br22 0.112(4) 0.085(3) 0.050(2) -0.005(2) 0.009(2) 0.011(2)
Br23 0.097(4) 0.155(5) 0.090(3) 0.068(3) 0.060(3) 0.101(3)
Br24 0.143(2) 0.0804(14) 0.0736(14) 0.0522(12) 0.0618(14) 0.0603(15)
Br25 0.0476(13) 0.0805(14) 0.0854(15) -0.0001(12) 0.0146(11) -0.0122(11)
Br26 0.0650(14) 0.128(2) 0.1022(17) 0.0844(16) 0.0278(12) 0.0399(14)
Br27 0.0571(13) 0.0781(14) 0.1191(18) 0.0341(13) 0.0483(12) 0.0406(11)
Br28 0.097(2) 0.064(2) 0.073(2) 0.0426(15) 0.0121(16) 0.0291(17)
Br29 0.0558(19) 0.0546(17) 0.105(3) -0.005(2) -0.027(2) 0.0150(15)
Br30 0.081(3) 0.077(2) 0.083(3) 0.0007(18) 0.031(2) 0.041(2)
Br4A 0.14(2) 0.14(2) 0.158(19) 0.086(18) 0.078(19) 0.128(19)
Br5A 0.043(10) 0.118(14) 0.16(3) 0.011(16) 0.077(17) 0.022(9)
Br8A 0.14(2) 0.47(7) 0.23(4) 0.26(5) 0.10(2) 0.21(3)
Br0B 0.038(8) 0.046(6) 0.40(4) -0.076(15) -0.008(18) 0.013(6)
Br1B 0.097(16) 0.40(5) 0.36(4) -0.29(3) 0.14(3) -0.05(2)
Br2B 0.049(10) 0.35(4) 0.63(6) 0.41(4) -0.10(2) -0.037(15)
Br3B 0.091(9) 0.079(7) 0.156(15) 0.032(11) 0.050(12) -0.018(6)
Br4B 0.121(12) 0.044(7) 0.110(10) -0.002(5) 0.020(8) 0.010(7)
Br2C 0.159(15) 0.19(2) 0.064(8) -0.036(11) -0.049(9) 0.078(14)
Br3C 0.105(11) 0.076(7) 0.064(7) 0.025(5) 0.044(6) 0.062(7)
Br8C 0.45(5) 0.082(14) 0.17(2) 0.017(14) 0.03(3) 0.17(2)
Br9C 0.114(12) 0.038(6) 0.103(11) -0.006(8) 0.062(10) -0.002(6)
Br0D 0.131(19) 0.073(9) 0.123(18) 0.006(11) 0.086(14) 0.044(13)

loop_
_atom_type_symbol
_atom_type_description
_atom_type_scat_dispersion_real
_atom_type_scat_dispersion_imag
_atom_type_scat_source
C C 0.0033 0.0016 'International Tables Vol C Tables 4.2.6.8 and 6.1.1.4'
H H 0.0000 0.0000 'International Tables Vol C Tables 4.2.6.8 and 6.1.1.4'
O O 0.0106 0.0060 'International Tables Vol C Tables 4.2.6.8 and 6.1.1.4'
Mn Mn 0.3368 0.7283 'International Tables Vol C Tables 4.2.6.8 and 6.1.1.4'
Br Br -0.2901 2.4595 'International Tables Vol C Tables 4.2.6.8 and 6.1.1.4'

loop_
_geom_angle_atom_site_label_1
_geom_angle_atom_site_label_2
_geom_angle_atom_site_label_3
_geom_angle
_geom_angle_site_symmetry_1
_geom_angle_site_symmetry_3
_geom_angle_publ_flag
O1 Mn1 O2 84.3(4) . . ?
O1 Mn1 O9 171.3(4) . . ?
O2 Mn1 O9 95.7(4) . . ?
O1 Mn1 O5 95.0(4) . . ?
O2 Mn1 O5 171.3(4) . . ?
O9 Mn1 O5 86.3(4) . . ?
O1 Mn1 O7 85.9(4) . . ?
O2 Mn1 O7 99.5(3) . . ?
O9 Mn1 O7 85.5(4) . . ?
O5 Mn1 O7 89.1(4) . . ?
O1 Mn1 O3 99.2(4) . . ?
O2 Mn1 O3 85.8(3) . . ?
O9 Mn1 O3 89.5(4) . . ?
O5 Mn1 O3 85.7(4) . . ?
O7 Mn1 O3 173.0(4) . . ?
O1 Mn1 Mn4 42.1(3) . . ?
O2 Mn1 Mn4 42.2(3) . . ?
O9 Mn1 Mn4 137.1(3) . . ?
O5 Mn1 Mn4 136.6(3) . . ?
O7 Mn1 Mn4 93.3(2) . . ?
O3 Mn1 Mn4 93.7(3) . . ?
O1 Mn1 Mn3 43.4(3) . . ?
O2 Mn1 Mn3 106.1(3) . . ?
O9 Mn1 Mn3 128.9(3) . . ?
O5 Mn1 Mn3 78.9(3) . . ?
O7 Mn1 Mn3 46.1(3) . . ?
O3 Mn1 Mn3 136.7(3) . . ?
Mn4 Mn1 Mn3 72.19(7) . . ?
O1 Mn1 Mn6 107.0(3) . . ?
O2 Mn1 Mn6 43.1(2) . . ?
O9 Mn1 Mn6 78.5(3) . . ?
O5 Mn1 Mn6 129.7(3) . . ?
O7 Mn1 Mn6 136.0(3) . . ?
O3 Mn1 Mn6 47.1(3) . . ?
Mn4 Mn1 Mn6 72.99(7) . . ?
Mn3 Mn1 Mn6 145.16(9) . . ?
O4 Mn2 O11 104.9(4) . . ?
O4 Mn2 O20 162.5(4) . . ?
O11 Mn2 O20 87.2(4) . . ?
O4 Mn2 O23 84.8(4) . . ?
O11 Mn2 O23 87.5(4) . . ?
O20 Mn2 O23 83.2(4) . . ?
O4 Mn2 O1 99.3(4) . . ?
O11 Mn2 O1 97.4(4) . . ?
O20 Mn2 O1 91.4(3) . . ?
O23 Mn2 O1 172.5(4) . . ?
O4 Mn2 O13 90.3(4) . . ?
O11 Mn2 O13 164.4(4) . . ?
O20 Mn2 O13 78.8(4) . . ?
O23 Mn2 O13 97.6(4) . . ?
O1 Mn2 O13 76.3(3) . . ?
O4 Mn2 Mn4 108.3(3) . . ?
O11 Mn2 Mn4 124.8(3) . . ?
O20 Mn2 Mn4 73.2(3) . . ?
O23 Mn2 Mn4 137.7(4) . . ?
O1 Mn2 Mn4 35.1(2) . . ?
O13 Mn2 Mn4 44.2(2) . . ?
O12 Mn3 O18 104.2(4) . . ?
O12 Mn3 O6 88.1(4) . . ?
O18 Mn3 O6 165.4(4) . . ?
O12 Mn3 O24 92.6(4) . . ?
O18 Mn3 O24 86.9(4) . . ?
O6 Mn3 O24 84.7(4) . . ?
O12 Mn3 O1 89.6(4) . . ?
O18 Mn3 O1 97.3(3) . . ?
O6 Mn3 O1 90.5(3) . . ?
O24 Mn3 O1 174.7(4) . . ?
O12 Mn3 O7 161.0(4) . . ?
O18 Mn3 O7 89.3(4) . . ?
O6 Mn3 O7 80.8(3) . . ?
O24 Mn3 O7 101.5(4) . . ?
O1 Mn3 O7 75.4(3) . . ?
O12 Mn3 Mn1 118.3(3) . . ?
O18 Mn3 Mn1 106.1(3) . . ?
O6 Mn3 Mn1 73.8(3) . . ?
O24 Mn3 Mn1 140.9(3) . . ?
O1 Mn3 Mn1 34.6(2) . . ?
O7 Mn3 Mn1 43.7(2) . . ?
O2 Mn4 O1 83.5(4) . . ?
O2 Mn4 O15 95.8(4) . . ?
O1 Mn4 O15 173.5(4) . . ?
O2 Mn4 O19 172.4(4) . . ?
O1 Mn4 O19 95.0(4) . . ?
O15 Mn4 O19 86.6(4) . . ?
O2 Mn4 O13 98.4(3) . . ?
O1 Mn4 O13 86.5(4) . . ?
O15 Mn4 O13 87.2(4) . . ?
O19 Mn4 O13 88.9(4) . . ?
O2 Mn4 O17 85.0(3) . . ?
O1 Mn4 O17 98.1(4) . . ?
O15 Mn4 O17 88.2(4) . . ?
O19 Mn4 O17 87.9(4) . . ?
O13 Mn4 O17 174.6(4) . . ?
O2 Mn4 Mn1 41.8(2) . . ?
O1 Mn4 Mn1 41.7(3) . . ?
O15 Mn4 Mn1 137.3(3) . . ?
O19 Mn4 Mn1 136.1(3) . . ?
O13 Mn4 Mn1 93.6(3) . . ?
O17 Mn4 Mn1 91.7(2) . . ?
O2 Mn4 Mn2 104.5(2) . . ?
O1 Mn4 Mn2 41.6(3) . . ?
O15 Mn4 Mn2 133.1(3) . . ?
O19 Mn4 Mn2 78.7(3) . . ?
O13 Mn4 Mn2 48.6(3) . . ?
O17 Mn4 Mn2 134.6(3) . . ?
Mn1 Mn4 Mn2 70.71(7) . . ?
O2 Mn4 Mn5 42.2(2) . . ?
O1 Mn4 Mn5 104.9(3) . . ?
O15 Mn4 Mn5 78.4(3) . . ?
O19 Mn4 Mn5 132.0(3) . . ?
O13 Mn4 Mn5 134.8(3) . . ?
O17 Mn4 Mn5 46.8(3) . . ?
Mn1 Mn4 Mn5 70.95(7) . . ?
Mn2 Mn4 Mn5 141.66(9) . . ?
O22 Mn5 O8 104.9(4) . . ?
O22 Mn5 O16 88.6(4) . . ?
O8 Mn5 O16 161.4(4) . . ?
O22 Mn5 O25 82.9(5) . . ?
O8 Mn5 O25 83.7(4) . . ?
O16 Mn5 O25 85.4(4) . . ?
O22 Mn5 O2 94.1(4) . . ?
O8 Mn5 O2 99.4(4) . . ?
O16 Mn5 O2 92.2(3) . . ?
O25 Mn5 O2 176.2(4) . . ?
O22 Mn5 O17 165.3(4) . . ?
O8 Mn5 O17 88.0(4) . . ?
O16 Mn5 O17 80.5(4) . . ?
O25 Mn5 O17 105.8(4) . . ?
O2 Mn5 O17 76.6(3) . . ?
O22 Mn5 Mn4 122.5(3) . . ?
O8 Mn5 Mn4 107.8(3) . . ?
O16 Mn5 Mn4 74.0(3) . . ?
O25 Mn5 Mn4 145.9(4) . . ?
O2 Mn5 Mn4 35.2(2) . . ?
O17 Mn5 Mn4 44.9(2) . . ?
O21 Mn6 O14 103.4(4) . . ?
O21 Mn6 O10 88.1(4) . . ?
O14 Mn6 O10 166.7(4) . . ?
O21 Mn6 O26 88.2(4) . . ?
O14 Mn6 O26 86.8(4) . . ?
O10 Mn6 O26 87.0(4) . . ?
O21 Mn6 O2 96.0(4) . . ?
O14 Mn6 O2 94.8(3) . . ?
O10 Mn6 O2 90.5(4) . . ?
O26 Mn6 O2 175.0(4) . . ?
O21 Mn6 O3 165.6(4) . . ?
O14 Mn6 O3 88.8(4) . . ?
O10 Mn6 O3 80.8(4) . . ?
O26 Mn6 O3 100.4(4) . . ?
O2 Mn6 O3 74.9(3) . . ?
O21 Mn6 Mn1 123.7(3) . . ?
O14 Mn6 Mn1 104.9(3) . . ?
O10 Mn6 Mn1 73.1(3) . . ?
O26 Mn6 Mn1 140.5(3) . . ?
O2 Mn6 Mn1 34.5(2) . . ?
O3 Mn6 Mn1 43.9(2) . . ?
Mn1 O1 Mn4 96.2(4) . . ?
Mn1 O1 Mn2 118.4(4) . . ?
Mn4 O1 Mn2 103.4(4) . . ?
Mn1 O1 Mn3 102.0(4) . . ?
Mn4 O1 Mn3 117.9(4) . . ?
Mn2 O1 Mn3 117.7(4) . . ?
Mn1 O2 Mn4 96.1(4) . . ?
Mn1 O2 Mn5 117.9(4) . . ?
Mn4 O2 Mn5 102.6(4) . . ?
Mn1 O2 Mn6 102.4(4) . . ?
Mn4 O2 Mn6 120.3(4) . . ?
Mn5 O2 Mn6 116.5(3) . . ?
C1 O3 Mn1 119.1(9) . . ?
C1 O3 Mn6 147.7(9) . . ?
Mn1 O3 Mn6 89.1(3) . . ?
C1 O4 Mn2 128.7(10) . . ?
C3 O5 Mn1 130.1(9) . . ?
C3 O6 Mn3 128.2(9) . . ?
C5 O7 Mn1 120.4(9) . . ?
C5 O7 Mn3 144.1(9) . . ?
Mn1 O7 Mn3 90.1(3) . . ?
C5 O8 Mn5 126.9(9) . . ?
C7 O9 Mn1 128.6(10) . . ?
C7 O10 Mn6 130.1(10) . . ?
C9 O11 Mn2 125.2(10) . . ?
C9 O12 Mn3 131.5(10) . . ?
C11 O13 Mn4 119.1(8) . . ?
C11 O13 Mn2 146.9(9) . . ?
Mn4 O13 Mn2 87.1(3) . . ?
C11 O14 Mn6 132.2(10) . . ?
C13 O15 Mn4 130.9(9) . . ?
C13 O16 Mn5 128.5(9) . . ?
C15 O17 Mn4 120.3(9) . . ?
C15 O17 Mn5 147.6(9) . . ?
Mn4 O17 Mn5 88.4(4) . . ?
C15 O18 Mn3 129.9(10) . . ?
C17 O19 Mn4 131.4(9) . . ?
C17 O20 Mn2 131.5(9) . . ?
C19 O21 Mn6 125.8(10) . . ?
C19 O22 Mn5 128.7(10) . . ?
C21 O26 C23 112.0(15) . . ?
C21 O26 Mn6 120.2(12) . . ?
C23 O26 Mn6 124.6(11) . . ?
O4 C1 O3 127.7(14) . . ?
O4 C1 C2 115.7(15) . . ?
O3 C1 C2 116.6(13) . . ?
C1 C2 Br1 111.3(10) . . ?
C1 C2 Br2 114.2(11) . . ?
Br1 C2 Br2 107.3(9) . . ?
C1 C2 Br3 104.7(11) . . ?
Br1 C2 Br3 111.1(8) . . ?
Br2 C2 Br3 108.3(7) . . ?
O5 C3 O6 127.9(13) . . ?
O5 C3 C4 115.0(13) . . ?
O6 C3 C4 117.1(13) . . ?
C3 C4 Br5A 108.5(14) . . ?
C3 C4 Br5 113.8(11) . . ?
Br5A C4 Br5 14.5(12) . . ?
C3 C4 Br4A 107.6(13) . . ?
Br5A C4 Br4A 118.2(15) . . ?
Br5 C4 Br4A 125.3(12) . . ?
C3 C4 Br6 105.2(10) . . ?
Br5A C4 Br6 122.7(13) . . ?
Br5 C4 Br6 108.4(7) . . ?
Br4A C4 Br6 92.8(11) . . ?
C3 C4 Br4 109.9(10) . . ?
Br5A C4 Br4 98.0(13) . . ?
Br5 C4 Br4 107.5(8) . . ?
Br4A C4 Br4 21.8(8) . . ?
Br6 C4 Br4 112.1(8) . . ?
O8 C5 O7 130.3(14) . . ?
O8 C5 C6 113.4(14) . . ?
O7 C5 C6 116.2(14) . . ?
C5 C6 Br8A 120.8(17) . . ?
C5 C6 Br7 112.5(12) . . ?
Br8A C6 Br7 110(2) . . ?
C5 C6 Br9 110.3(11) . . ?
Br8A C6 Br9 91(2) . . ?
Br7 C6 Br9 109.7(9) . . ?
C5 C6 Br8 102.7(12) . . ?
Br8A C6 Br8 23.6(14) . . ?
Br7 C6 Br8 108.9(8) . . ?
Br9 C6 Br8 112.5(10) . . ?
O10 C7 O9 128.9(14) . . ?
O10 C7 C8 119.1(15) . . ?
O9 C7 C8 111.9(15) . . ?
C7 C8 Br1B 116.4(16) . . ?
C7 C8 Br12 117.1(12) . . ?
Br1B C8 Br12 63(2) . . ?
C7 C8 Br10 108.2(12) . . ?
Br1B C8 Br10 132.6(13) . . ?
Br12 C8 Br10 109.9(11) . . ?
C7 C8 Br0B 106.5(14) . . ?
Br1B C8 Br0B 120.9(19) . . ?
Br12 C8 Br0B 127.6(13) . . ?
Br10 C8 Br0B 24.2(10) . . ?
C7 C8 Br2B 113.7(13) . . ?
Br1B C8 Br2B 100(2) . . ?
Br12 C8 Br2B 39.1(14) . . ?
Br10 C8 Br2B 75.3(16) . . ?
Br0B C8 Br2B 98.0(17) . . ?
C7 C8 Br11 108.2(13) . . ?
Br1B C8 Br11 43(2) . . ?
Br12 C8 Br11 104.2(9) . . ?
Br10 C8 Br11 109.0(9) . . ?
Br0B C8 Br11 87.3(13) . . ?
Br2B C8 Br11 134.0(14) . . ?
O12 C9 O11 126.3(13) . . ?
O12 C9 C10 115.4(15) . . ?
O11 C9 C10 118.3(15) . . ?
C9 C10 Br3B 110.9(15) . . ?
C9 C10 Br14 115.6(13) . . ?
Br3B C10 Br14 88.7(10) . . ?
C9 C10 Br15 107.6(11) . . ?
Br3B C10 Br15 121.3(13) . . ?
Br14 C10 Br15 112.3(10) . . ?
C9 C10 Br13 106.6(13) . . ?
Br3B C10 Br13 20.6(7) . . ?
Br14 C10 Br13 108.2(9) . . ?
Br15 C10 Br13 106.0(9) . . ?
C9 C10 Br4B 106.9(13) . . ?
Br3B C10 Br4B 109.3(11) . . ?
Br14 C10 Br4B 20.6(5) . . ?
Br15 C10 Br4B 99.6(11) . . ?
Br13 C10 Br4B 128.5(9) . . ?
O14 C11 O13 128.2(13) . . ?
O14 C11 C12 116.8(14) . . ?
O13 C11 C12 115.0(13) . . ?
C11 C12 Br18 111.4(10) . . ?
C11 C12 Br17 112.5(11) . . ?
Br18 C12 Br17 110.3(9) . . ?
C11 C12 Br16 105.1(11) . . ?
Br18 C12 Br16 110.0(8) . . ?
Br17 C12 Br16 107.4(7) . . ?
O15 C13 O16 127.0(13) . . ?
O15 C13 C14 115.8(14) . . ?
O16 C13 C14 117.1(14) . . ?
C13 C14 Br20 112.1(11) . . ?
C13 C14 Br19 105.6(10) . . ?
Br20 C14 Br19 110.1(8) . . ?
C13 C14 Br21 111.6(11) . . ?
Br20 C14 Br21 108.1(8) . . ?
Br19 C14 Br21 109.3(8) . . ?
O18 C15 O17 126.7(14) . . ?
O18 C15 C16 119.5(14) . . ?
O17 C15 C16 113.8(15) . . ?
C15 C16 Br3C 120.3(13) . . ?
C15 C16 Br24 113.0(12) . . ?
Br3C C16 Br24 116.8(9) . . ?
C15 C16 Br22 110.2(11) . . ?
Br3C C16 Br22 82.9(8) . . ?
Br24 C16 Br22 108.7(8) . . ?
C15 C16 Br23 108.1(11) . . ?
Br3C C16 Br23 26.2(4) . . ?
Br24 C16 Br23 107.6(8) . . ?
Br22 C16 Br23 109.1(8) . . ?
C15 C16 Br2C 100.9(12) . . ?
Br3C C16 Br2C 106.1(11) . . ?
Br24 C16 Br2C 94.2(10) . . ?
Br22 C16 Br2C 23.5(6) . . ?
Br23 C16 Br2C 132.3(11) . . ?
O20 C17 O19 123.9(14) . . ?
O20 C17 C18 119.8(13) . . ?
O19 C17 C18 116.3(14) . . ?
C17 C18 Br26 108.6(10) . . ?
C17 C18 Br27 111.0(11) . . ?
Br26 C18 Br27 110.6(8) . . ?
C17 C18 Br25 110.7(11) . . ?
Br26 C18 Br25 109.6(8) . . ?
Br27 C18 Br25 106.4(7) . . ?
O22 C19 O21 129.8(14) . . ?
O22 C19 C20 113.9(14) . . ?
O21 C19 C20 116.2(15) . . ?
C19 C20 Br0D 105.2(12) . . ?
C19 C20 Br9C 108.1(11) . . ?
Br0D C20 Br9C 114.4(12) . . ?
C19 C20 Br29 112.0(11) . . ?
Br0D C20 Br29 87.4(10) . . ?
Br9C C20 Br29 27.7(5) . . ?
C19 C20 Br8C 107.6(13) . . ?
Br0D C20 Br8C 105.2(15) . . ?
Br9C C20 Br8C 115.5(15) . . ?
Br29 C20 Br8C 133.3(13) . . ?
C19 C20 Br28 113.4(11) . . ?
Br0D C20 Br28 127.1(11) . . ?
Br9C C20 Br28 86.6(9) . . ?
Br29 C20 Br28 108.7(8) . . ?
Br8C C20 Br28 29.7(12) . . ?
C19 C20 Br30 105.9(10) . . ?
Br0D C20 Br30 25.8(8) . . ?
Br9C C20 Br30 134.6(10) . . ?
Br29 C20 Br30 110.3(8) . . ?
Br8C C20 Br30 80.7(12) . . ?
Br28 C20 Br30 106.4(8) . . ?
O26 C21 C22 116(2) . . ?
C24 C23 O26 112.8(19) . . ?
C25 O27 C27 106(3) . . ?
C26 C25 O27 118(5) . . ?
C28 C27 O27 86(7) . . ?
C8 Br1B Br2B 44.9(15) . . ?
C8 Br2B Br1B 35.4(10) . . ?

loop_
_geom_bond_atom_site_label_1
_geom_bond_atom_site_label_2
_geom_bond_distance
_geom_bond_site_symmetry_2
_geom_bond_publ_flag
Mn1 O1 1.876(9) . ?
Mn1 O2 1.878(8) . ?
Mn1 O9 1.959(9) . ?
Mn1 O5 1.969(9) . ?
Mn1 O7 2.234(9) . ?
Mn1 O3 2.245(9) . ?
Mn1 Mn4 2.804(3) . ?
Mn1 Mn3 3.232(3) . ?
Mn1 Mn6 3.238(3) . ?
Mn2 O4 2.106(10) . ?
Mn2 O11 2.120(10) . ?
Mn2 O20 2.148(10) . ?
Mn2 O23 2.180(10) . ?
Mn2 O1 2.185(8) . ?
Mn2 O13 2.408(10) . ?
Mn2 Mn4 3.204(3) . ?
Mn3 O12 2.098(10) . ?
Mn3 O18 2.141(10) . ?
Mn3 O6 2.158(10) . ?
Mn3 O24 2.159(10) . ?
Mn3 O1 2.271(9) . ?
Mn3 O7 2.331(10) . ?
Mn4 O2 1.892(8) . ?
Mn4 O1 1.892(8) . ?
Mn4 O15 1.951(9) . ?
Mn4 O19 1.971(9) . ?
Mn4 O13 2.238(9) . ?
Mn4 O17 2.262(9) . ?
Mn4 Mn5 3.206(3) . ?
Mn5 O22 2.103(10) . ?
Mn5 O8 2.127(10) . ?
Mn5 O16 2.134(10) . ?
Mn5 O25 2.206(10) . ?
Mn5 O2 2.207(8) . ?
Mn5 O17 2.337(10) . ?
Mn6 O21 2.096(11) . ?
Mn6 O14 2.107(10) . ?
Mn6 O10 2.137(11) . ?
Mn6 O26 2.198(11) . ?
Mn6 O2 2.264(8) . ?
Mn6 O3 2.370(10) . ?
O3 C1 1.255(19) . ?
O4 C1 1.246(18) . ?
O5 C3 1.258(17) . ?
O6 C3 1.264(17) . ?
O7 C5 1.245(18) . ?
O8 C5 1.222(18) . ?
O9 C7 1.295(18) . ?
O10 C7 1.183(18) . ?
O11 C9 1.250(19) . ?
O12 C9 1.228(18) . ?
O13 C11 1.255(18) . ?
O14 C11 1.226(18) . ?
O15 C13 1.252(18) . ?
O16 C13 1.253(18) . ?
O17 C15 1.261(18) . ?
O18 C15 1.204(18) . ?
O19 C17 1.280(17) . ?
O20 C17 1.231(17) . ?
O21 C19 1.260(18) . ?
O22 C19 1.224(18) . ?
O26 C21 1.44(2) . ?
O26 C23 1.52(3) . ?
C1 C2 1.56(2) . ?
C2 Br1 1.924(16) . ?
C2 Br2 1.933(17) . ?
C2 Br3 1.944(17) . ?
C3 C4 1.57(2) . ?
C4 Br5A 1.85(3) . ?
C4 Br5 1.874(17) . ?
C4 Br4A 1.87(3) . ?
C4 Br6 1.928(16) . ?
C4 Br4 1.939(16) . ?
C5 C6 1.58(2) . ?
C6 Br8A 1.59(4) . ?
C6 Br7 1.912(18) . ?
C6 Br9 1.912(16) . ?
C6 Br8 1.97(2) . ?
C7 C8 1.53(2) . ?
C8 Br1B 1.60(2) . ?
C8 Br12 1.85(2) . ?
C8 Br10 1.85(2) . ?
C8 Br0B 1.88(2) . ?
C8 Br2B 1.95(3) . ?
C8 Br11 1.964(19) . ?
C9 C10 1.56(2) . ?
C10 Br3B 1.68(3) . ?
C10 Br14 1.858(19) . ?
C10 Br15 1.932(18) . ?
C10 Br13 2.00(2) . ?
C10 Br4B 2.08(3) . ?
C11 C12 1.57(2) . ?
C12 Br18 1.895(17) . ?
C12 Br17 1.924(16) . ?
C12 Br16 1.936(15) . ?
C13 C14 1.53(2) . ?
C14 Br20 1.905(16) . ?
C14 Br19 1.934(16) . ?
C14 Br21 1.934(16) . ?
C15 C16 1.53(2) . ?
C16 Br3C 1.82(2) . ?
C16 Br24 1.912(17) . ?
C16 Br22 1.922(19) . ?
C16 Br23 1.952(18) . ?
C16 Br2C 2.04(3) . ?
C17 C18 1.50(2) . ?
C18 Br26 1.887(16) . ?
C18 Br27 1.927(17) . ?
C18 Br25 1.945(15) . ?
C19 C20 1.59(2) . ?
C20 Br0D 1.85(3) . ?
C20 Br9C 1.86(2) . ?
C20 Br29 1.905(17) . ?
C20 Br8C 1.92(3) . ?
C20 Br28 1.935(17) . ?
C20 Br30 1.937(17) . ?
C21 C22 1.45(3) . ?
C23 C24 1.48(3) . ?
O27 C25 1.35(5) . ?
O27 C27 1.85(7) . ?
C25 C26 1.33(6) . ?
C27 C28 1.00(12) . ?
Br1B Br2B 2.72(5) . ?
